data_2218686
loop_
_publ_author_name
'Sunil, Abraham C.'
'Bezuidenhoudt, Barend C. B.'
'Janse van Rensburg, J. Marthinus'

_publ_section_title
;
 Tetrakis(\m-4-ethylbenzoato-\k^2^<i>O</i>:<i>O</i>')bis[(4-ethylbenzoic
 acid-\k<i>O</i>)copper(II)]
;
_journal_coeditor_code FI2063
_journal_issue 7
_journal_name_full 'Acta Crystallographica Section E'
_journal_page_first m939
_journal_paper_doi 10.1107/S1600536808015924
_journal_volume 64
_journal_year 2008
_chemical_formula_iupac '[Cu2 (C9 H9 O2)4 (C9 H10 O2)2]'
_chemical_formula_moiety 'C54 H56 Cu2 O12'
_chemical_formula_sum 'C54 H56 Cu2 O12'
_chemical_formula_weight 1024.07
_chemical_name_systematic
;Tetrakis(\m-4-ethylbenzoato-\k^2^O:O')bis[(4-ethylbenzoic
 acid-\kO)copper(II)]
;
_space_group_IT_number 2
_symmetry_cell_setting triclinic
_symmetry_space_group_name_Hall '-P 1'
_symmetry_space_group_name_H-M 'P -1'
_audit_creation_method 'WinGX routine CIF_UPDATE'
_cell_angle_alpha 81.848(3)
_cell_angle_beta 88.594(3)
_cell_angle_gamma 79.468(2)
_cell_formula_units_Z 1
_cell_length_a 10.6167(5)
_cell_length_b 10.7394(7)
_cell_length_c 10.8096(7)
_cell_measurement_reflns_used 4441
_cell_measurement_temperature 100(2)
_cell_measurement_theta_max 28.22
_cell_measurement_theta_min 2.53
_cell_volume 1199.47(12)
_computing_cell_refinement 'SAINT-Plus (Bruker, 2004)'
_computing_data_collection 'APEX2 (Bruker, 2005)'
_computing_data_reduction 'SAINT-Plus (Bruker, 2004) and XPREP (Bruker, 2004)'
_computing_molecular_graphics 'DIAMOND (Brandenburg & Putz, 2005)'
_computing_publication_material 'WinGX (Farrugia, 1999)'
_computing_structure_refinement 'SHELXL97 (Sheldrick, 2008)'
_computing_structure_solution 'SIR97 (Altomare <i>et al.</i>,  1999)'
_diffrn_ambient_temperature 100(2)
_diffrn_measured_fraction_theta_full 0.983
_diffrn_measured_fraction_theta_max 0.983
_diffrn_measurement_device_type
;
Bruker Kappa APEXII
;
_diffrn_measurement_method '\w and \f'
_diffrn_radiation_monochromator graphite
_diffrn_radiation_type MoK\a
_diffrn_radiation_wavelength 0.71069
_diffrn_reflns_av_R_equivalents 0.0398
_diffrn_reflns_limit_h_max 14
_diffrn_reflns_limit_h_min -7
_diffrn_reflns_limit_k_max 14
_diffrn_reflns_limit_k_min -14
_diffrn_reflns_limit_l_max 14
_diffrn_reflns_limit_l_min -14
_diffrn_reflns_number 15971
_diffrn_reflns_theta_full 28
_diffrn_reflns_theta_max 28
_diffrn_reflns_theta_min 2.5
_diffrn_standards_decay_% 0
_diffrn_standards_interval_count 0
_diffrn_standards_interval_time 0
_diffrn_standards_number 0
_exptl_absorpt_coefficient_mu 0.951
_exptl_absorpt_correction_T_max 0.708
_exptl_absorpt_correction_T_min 0.6277
_exptl_absorpt_correction_type multi-scan
_exptl_absorpt_process_details '(SADABS; Bruker, 2004)'
_exptl_crystal_colour blue
_exptl_crystal_density_diffrn 1.418
_exptl_crystal_density_method 'not measured'
_exptl_crystal_description Cuboid
_exptl_crystal_F_000 534
_exptl_crystal_size_max 0.54
_exptl_crystal_size_mid 0.4
_exptl_crystal_size_min 0.39
_refine_diff_density_max 0.504
_refine_diff_density_min -0.367
_refine_ls_extinction_method none
_refine_ls_goodness_of_fit_ref 1.035
_refine_ls_hydrogen_treatment constr
_refine_ls_matrix_type full
_refine_ls_number_parameters 311
_refine_ls_number_reflns 5683
_refine_ls_number_restraints 0
_refine_ls_restrained_S_all 1.035
_refine_ls_R_factor_gt 0.0401
_refine_ls_shift/su_max 0.001
_refine_ls_structure_factor_coef Fsqd
_refine_ls_weighting_details 'calc w=1/[\s^2^(Fo^2^)+(0.0447P)^2^+0.9309P] where P=(Fo^2^+2Fc^2^)/3'
_refine_ls_weighting_scheme calc
_refine_ls_wR_factor_ref 0.1031
_reflns_number_gt 4721
_reflns_number_total 5683
_reflns_threshold_expression I>2\s(I)
_cod_data_source_file fi2063.cif
_cod_data_source_block I
_cod_depositor_comments
;
The following automatic conversions were performed:
'_symmetry_cell_setting' value 'Triclinic' changed to 'triclinic'
according to '/home/saulius/struct/CIF-dictionaries/cif_core.dic'
dictionary named 'cif_core.dic' version 2.4.1 from 2010-06-29.

Automatic conversion script
Id: cif_fix_enum 1527 2010-12-29 10:47:43Z saulius 

The following automatic conversions were performed:

'_symmetry_cell_setting' value 'Triclinic' changed to 'triclinic'
according to /home/saulius/struct/CIF-dictionaries/cif_core.dic
dictionary named 'cif_core.dic' version 2.4.1 from 2010-06-29.

Automatic conversion script
Id: cif_fix_values 1715 2011-07-08 13:25:40Z adriana 
;
_cod_database_code 2218686
_cod_database_fobs_code 2218686

loop_
_symmetry_equiv_pos_as_xyz
'x, y, z'
'-x, -y, -z'

loop_
_atom_site_type_symbol
_atom_site_label
_atom_site_fract_x
_atom_site_fract_y
_atom_site_fract_z
_atom_site_U_iso_or_equiv
_atom_site_adp_type
_atom_site_calc_flag
_atom_site_refinement_flags
_atom_site_occupancy
Cu Cu1 0.45033(3) 0.46672(2) 0.90347(2) 0.01213(9) Uani d . 1
O O6 0.58444(17) 0.40202(18) 0.62540(16) 0.0239(4) Uani d . 1
H H6 0.599 0.4445 0.679 0.036 Uiso calc R 1
O O1 0.60816(15) 0.51776(15) 0.82165(14) 0.0152(3) Uani d . 1
O O3 0.36215(15) 0.64398(14) 0.86973(14) 0.0166(3) Uani d . 1
O O4 0.54987(16) 0.29874(15) 0.96412(14) 0.0181(3) Uani d . 1
O O2 0.30749(15) 0.42705(15) 1.01089(14) 0.0167(3) Uani d . 1
O O5 0.40263(15) 0.39621(15) 0.73471(14) 0.0168(3) Uani d . 1
C C51 0.4404(2) 0.2808(2) 0.5616(2) 0.0144(4) Uani d . 1
C C11 0.8123(2) 0.58002(19) 0.80261(19) 0.0124(4) Uani d . 1
C C30 0.3784(2) 0.7244(2) 0.94028(19) 0.0140(4) Uani d . 1
C C53 0.3163(2) 0.1251(2) 0.5207(2) 0.0192(5) Uani d . 1
H H53 0.2542 0.0759 0.546 0.023 Uiso calc R 1
C C55 0.4715(2) 0.1870(2) 0.3717(2) 0.0172(5) Uani d . 1
H H55 0.5134 0.1806 0.2957 0.021 Uiso calc R 1
C C52 0.3464(2) 0.2079(2) 0.5971(2) 0.0172(5) Uani d . 1
H H52 0.3038 0.215 0.6727 0.021 Uiso calc R 1
C C54 0.3778(2) 0.1138(2) 0.4054(2) 0.0169(5) Uani d . 1
C C36 0.2111(2) 0.8866(2) 0.8178(2) 0.0171(5) Uani d . 1
H H36 0.1956 0.823 0.773 0.02 Uiso calc R 1
C C16 0.9223(2) 0.5936(2) 0.8637(2) 0.0145(4) Uani d . 1
H H16 0.9212 0.5918 0.95 0.017 Uiso calc R 1
C C10 0.6968(2) 0.55566(19) 0.87604(19) 0.0133(4) Uani d . 1
C C31 0.3059(2) 0.8585(2) 0.9087(2) 0.0143(4) Uani d . 1
C C34 0.1628(2) 1.1064(2) 0.8569(2) 0.0184(5) Uani d . 1
C C32 0.3321(2) 0.9558(2) 0.9709(2) 0.0191(5) Uani d . 1
H H32 0.3968 0.9384 1.0306 0.023 Uiso calc R 1
C C56 0.5043(2) 0.2694(2) 0.4481(2) 0.0162(5) Uani d . 1
H H56 0.5682 0.3166 0.424 0.019 Uiso calc R 1
C C12 0.8152(2) 0.5865(2) 0.6725(2) 0.0146(4) Uani d . 1
H H12 0.743 0.5777 0.63 0.018 Uiso calc R 1
C C541 0.3421(3) 0.0255(2) 0.3213(2) 0.0235(5) Uani d . 1
H H54A 0.3627 -0.0618 0.3633 0.028 Uiso calc R 1
H H54B 0.3936 0.0313 0.2461 0.028 Uiso calc R 1
C C141 1.1539(2) 0.6401(2) 0.5944(2) 0.0208(5) Uani d . 1
H H14A 1.1803 0.571 0.5452 0.025 Uiso calc R 1
H H14B 1.2228 0.6391 0.6521 0.025 Uiso calc R 1
C C50 0.4725(2) 0.3652(2) 0.6484(2) 0.0155(5) Uani d . 1
C C13 0.9247(2) 0.6059(2) 0.6070(2) 0.0158(5) Uani d . 1
H H13 0.9246 0.6114 0.5203 0.019 Uiso calc R 1
C C15 1.0327(2) 0.6096(2) 0.7979(2) 0.0164(5) Uani d . 1
H H15 1.1059 0.6153 0.8408 0.02 Uiso calc R 1
C C14 1.0360(2) 0.6173(2) 0.6679(2) 0.0152(4) Uani d . 1
C C642 -0.0475(3) 1.2359(3) 0.9030(3) 0.0385(7) Uani d . 1
H H64A -0.0923 1.1768 0.8717 0.058 Uiso calc R 1
H H64B -0.0989 1.32 0.8901 0.058 Uiso calc R 1
H H64C -0.0311 1.21 0.9907 0.058 Uiso calc R 1
C C641 0.0790(3) 1.2371(2) 0.8338(2) 0.0254(6) Uani d . 1
H H64D 0.0628 1.2612 0.7449 0.03 Uiso calc R 1
H H64E 0.1226 1.2997 0.8623 0.03 Uiso calc R 1
C C33 0.2619(3) 1.0788(2) 0.9443(2) 0.0229(5) Uani d . 1
H H33 0.2812 1.1435 0.9852 0.028 Uiso calc R 1
C C35 0.1394(2) 1.0083(2) 0.7935(2) 0.0186(5) Uani d . 1
H H35 0.0746 1.0253 0.7339 0.022 Uiso calc R 1
C C142 1.1323(3) 0.7677(3) 0.5072(3) 0.0323(6) Uani d . 1
H H14C 1.0651 0.7688 0.449 0.048 Uiso calc R 1
H H14D 1.2099 0.7775 0.4623 0.048 Uiso calc R 1
H H14E 1.1085 0.8367 0.5556 0.048 Uiso calc R 1
C C542 0.2016(3) 0.0542(2) 0.2846(2) 0.0277(6) Uani d . 1
H H54C 0.1498 0.0463 0.3583 0.042 Uiso calc R 1
H H54D 0.1855 -0.0053 0.231 0.042 Uiso calc R 1
H H54E 0.1807 0.1397 0.2412 0.042 Uiso calc R 1

loop_
_atom_site_aniso_label
_atom_site_aniso_U_11
_atom_site_aniso_U_22
_atom_site_aniso_U_33
_atom_site_aniso_U_12
_atom_site_aniso_U_13
_atom_site_aniso_U_23
Cu1 0.01076(16) 0.01499(14) 0.01135(13) -0.00383(10) 0.00010(10) -0.00231(9)
O6 0.0189(10) 0.0369(10) 0.0225(9) -0.0156(8) 0.0057(7) -0.0139(7)
O1 0.0110(8) 0.0221(8) 0.0148(7) -0.0076(7) 0.0005(6) -0.0041(6)
O3 0.0161(9) 0.0154(7) 0.0184(8) -0.0022(6) -0.0021(7) -0.0032(6)
O4 0.0212(9) 0.0164(8) 0.0168(8) -0.0025(7) -0.0044(7) -0.0032(6)
O2 0.0130(8) 0.0256(8) 0.0138(7) -0.0087(7) 0.0014(6) -0.0036(6)
O5 0.0144(9) 0.0232(8) 0.0142(7) -0.0042(7) 0.0001(6) -0.0059(6)
C51 0.0119(12) 0.0176(10) 0.0129(10) -0.0019(9) -0.0023(8) 0.0001(8)
C11 0.0097(11) 0.0118(9) 0.0152(10) -0.0021(8) -0.0009(8) -0.0005(8)
C30 0.0114(11) 0.0179(10) 0.0130(10) -0.0047(9) 0.0049(8) -0.0008(8)
C53 0.0187(13) 0.0212(11) 0.0195(11) -0.0096(10) 0.0022(10) -0.0010(9)
C55 0.0149(12) 0.0217(11) 0.0139(10) 0.0000(9) 0.0025(9) -0.0030(9)
C52 0.0159(12) 0.0235(11) 0.0126(10) -0.0057(10) 0.0022(9) -0.0015(9)
C54 0.0152(12) 0.0178(11) 0.0169(11) 0.0007(9) -0.0032(9) -0.0041(9)
C36 0.0165(12) 0.0166(10) 0.0184(11) -0.0035(9) 0.0004(9) -0.0026(8)
C16 0.0140(12) 0.0171(10) 0.0128(10) -0.0039(9) -0.0025(9) -0.0019(8)
C10 0.0147(12) 0.0124(10) 0.0122(9) -0.0027(9) -0.0021(8) 0.0009(8)
C31 0.0111(11) 0.0164(10) 0.0155(10) -0.0038(9) 0.0037(9) -0.0014(8)
C34 0.0192(13) 0.0159(11) 0.0191(11) -0.0037(9) 0.0064(9) 0.0001(9)
C32 0.0186(13) 0.0215(11) 0.0174(11) -0.0029(10) -0.0034(9) -0.0040(9)
C56 0.0107(12) 0.0200(11) 0.0180(11) -0.0046(9) 0.0013(9) -0.0015(9)
C12 0.0112(12) 0.0175(10) 0.0161(10) -0.0041(9) -0.0022(9) -0.0029(8)
C541 0.0256(14) 0.0240(12) 0.0239(12) -0.0073(11) 0.0018(11) -0.0101(10)
C141 0.0140(12) 0.0277(12) 0.0229(12) -0.0086(10) 0.0037(10) -0.0059(10)
C50 0.0142(12) 0.0175(10) 0.0145(10) -0.0032(9) -0.0027(9) -0.0008(8)
C13 0.0145(12) 0.0196(11) 0.0133(10) -0.0033(9) 0.0008(9) -0.0025(8)
C15 0.0118(12) 0.0185(11) 0.0199(11) -0.0054(9) -0.0041(9) -0.0016(9)
C14 0.0114(12) 0.0131(10) 0.0210(11) -0.0030(9) 0.0021(9) -0.0019(8)
C642 0.0278(17) 0.0213(13) 0.065(2) -0.0006(12) 0.0111(15) -0.0078(13)
C641 0.0290(15) 0.0182(11) 0.0273(13) -0.0024(11) 0.0028(11) -0.0008(10)
C33 0.0306(15) 0.0184(11) 0.0211(12) -0.0052(11) 0.0008(11) -0.0067(9)
C35 0.0147(13) 0.0198(11) 0.0202(11) -0.0022(9) -0.0024(9) -0.0003(9)
C142 0.0232(15) 0.0422(16) 0.0296(14) -0.0106(13) -0.0002(12) 0.0071(12)
C542 0.0304(16) 0.0261(13) 0.0292(13) -0.0071(11) -0.0066(11) -0.0086(10)

loop_
_atom_type_symbol
_atom_type_description
_atom_type_scat_dispersion_real
_atom_type_scat_dispersion_imag
_atom_type_scat_source
C C 0.0033 0.0016 'International Tables Vol C Tables 4.2.6.8 and 6.1.1.4'
H H 0 0 'International Tables Vol C Tables 4.2.6.8 and 6.1.1.4'
O O 0.0106 0.006 'International Tables Vol C Tables 4.2.6.8 and 6.1.1.4'
Cu Cu 0.3201 1.2651 'International Tables Vol C Tables 4.2.6.8 and 6.1.1.4'

loop_
_geom_angle_atom_site_label_1
_geom_angle_atom_site_label_2
_geom_angle_atom_site_label_3
_geom_angle_site_symmetry_1
_geom_angle_site_symmetry_3
_geom_angle
O3 Cu1 O4 . . 169.67(6)
O3 Cu1 O2 . . 89.21(7)
O4 Cu1 O2 . . 89.79(7)
O3 Cu1 O1 . . 89.64(7)
O4 Cu1 O1 . . 89.46(7)
O2 Cu1 O1 . . 169.42(6)
O3 Cu1 O5 . . 100.25(6)
O4 Cu1 O5 . . 90.05(6)
O2 Cu1 O5 . . 99.99(6)
O1 Cu1 O5 . . 90.57(6)
O3 Cu1 Cu1 . 2_667 86.32(5)
O4 Cu1 Cu1 . 2_667 83.36(5)
O2 Cu1 Cu1 . 2_667 87.95(5)
O1 Cu1 Cu1 . 2_667 81.48(4)
O5 Cu1 Cu1 . 2_667 169.69(5)
C50 O6 H6 . . 109.5
C10 O1 Cu1 . . 125.79(14)
C30 O3 Cu1 . . 120.62(14)
C30 O4 Cu1 2_667 . 124.01(14)
C10 O2 Cu1 2_667 . 120.97(15)
C50 O5 Cu1 . . 128.90(15)
C52 C51 C56 . . 119.6(2)
C52 C51 C50 . . 118.4(2)
C56 C51 C50 . . 122.0(2)
C16 C11 C12 . . 118.5(2)
C16 C11 C10 . . 120.04(19)
C12 C11 C10 . . 121.5(2)
O3 C30 O4 . 2_667 125.7(2)
O3 C30 C31 . . 117.29(19)
O4 C30 C31 2_667 . 117.03(19)
C52 C53 C54 . . 121.0(2)
C52 C53 H53 . . 119.5
C54 C53 H53 . . 119.5
C56 C55 C54 . . 121.9(2)
C56 C55 H55 . . 119.1
C54 C55 H55 . . 119.1
C53 C52 C51 . . 120.3(2)
C53 C52 H52 . . 119.9
C51 C52 H52 . . 119.9
C55 C54 C53 . . 117.9(2)
C55 C54 C541 . . 121.5(2)
C53 C54 C541 . . 120.6(2)
C35 C36 C31 . . 120.3(2)
C35 C36 H36 . . 119.8
C31 C36 H36 . . 119.8
C15 C16 C11 . . 120.9(2)
C15 C16 H16 . . 119.5
C11 C16 H16 . . 119.5
O2 C10 O1 2_667 . 123.7(2)
O2 C10 C11 2_667 . 117.84(19)
O1 C10 C11 . . 118.46(18)
C36 C31 C32 . . 119.2(2)
C36 C31 C30 . . 120.3(2)
C32 C31 C30 . . 120.5(2)
C33 C34 C35 . . 118.2(2)
C33 C34 C641 . . 121.5(2)
C35 C34 C641 . . 120.2(2)
C33 C32 C31 . . 120.3(2)
C33 C32 H32 . . 119.9
C31 C32 H32 . . 119.9
C55 C56 C51 . . 119.3(2)
C55 C56 H56 . . 120.3
C51 C56 H56 . . 120.3
C13 C12 C11 . . 120.3(2)
C13 C12 H12 . . 119.8
C11 C12 H12 . . 119.8
C54 C541 C542 . . 113.8(2)
C54 C541 H54A . . 108.8
C542 C541 H54A . . 108.8
C54 C541 H54B . . 108.8
C542 C541 H54B . . 108.8
H54A C541 H54B . . 107.7
C14 C141 C142 . . 112.7(2)
C14 C141 H14A . . 109.1
C142 C141 H14A . . 109.1
C14 C141 H14B . . 109.1
C142 C141 H14B . . 109.1
H14A C141 H14B . . 107.8
O5 C50 O6 . . 123.3(2)
O5 C50 C51 . . 122.7(2)
O6 C50 C51 . . 113.97(19)
C12 C13 C14 . . 121.5(2)
C12 C13 H13 . . 119.2
C14 C13 H13 . . 119.2
C16 C15 C14 . . 120.9(2)
C16 C15 H15 . . 119.5
C14 C15 H15 . . 119.5
C15 C14 C13 . . 117.8(2)
C15 C14 C141 . . 121.5(2)
C13 C14 C141 . . 120.7(2)
C641 C642 H64A . . 109.5
C641 C642 H64B . . 109.5
H64A C642 H64B . . 109.5
C641 C642 H64C . . 109.5
H64A C642 H64C . . 109.5
H64B C642 H64C . . 109.5
C34 C641 C642 . . 110.1(2)
C34 C641 H64D . . 109.6
C642 C641 H64D . . 109.6
C34 C641 H64E . . 109.6
C642 C641 H64E . . 109.6
H64D C641 H64E . . 108.2
C32 C33 C34 . . 120.8(2)
C32 C33 H33 . . 119.6
C34 C33 H33 . . 119.6
C36 C35 C34 . . 121.1(2)
C36 C35 H35 . . 119.5
C34 C35 H35 . . 119.5
C141 C142 H14C . . 109.5
C141 C142 H14D . . 109.5
H14C C142 H14D . . 109.5
C141 C142 H14E . . 109.5
H14C C142 H14E . . 109.5
H14D C142 H14E . . 109.5
C541 C542 H54C . . 109.5
C541 C542 H54D . . 109.5
H54C C542 H54D . . 109.5
C541 C542 H54E . . 109.5
H54C C542 H54E . . 109.5
H54D C542 H54E . . 109.5

loop_
_geom_bond_atom_site_label_1
_geom_bond_atom_site_label_2
_geom_bond_site_symmetry_2
_geom_bond_distance
_geom_bond_publ_flag
Cu1 O3 . 1.9498(15) y
Cu1 O4 . 1.9501(16) y
Cu1 O2 . 1.9593(16) y
Cu1 O1 . 2.0040(16) y
Cu1 O5 . 2.1761(15) y
Cu1 Cu1 2_667 2.6047(5) y
O6 C50 . 1.326(3) ?
O6 H6 . 0.82 ?
O1 C10 . 1.277(3) ?
O3 C30 . 1.267(3) ?
O4 C30 2_667 1.267(3) ?
O2 C10 2_667 1.261(2) ?
O5 C50 . 1.223(3) ?
C51 C52 . 1.392(3) ?
C51 C56 . 1.397(3) ?
C51 C50 . 1.479(3) y
C11 C16 . 1.396(3) ?
C11 C12 . 1.398(3) ?
C11 C10 . 1.488(3) y
C30 O4 2_667 1.267(3) ?
C30 C31 . 1.501(3) y
C53 C52 . 1.378(3) ?
C53 C54 . 1.403(3) ?
C53 H53 . 0.93 ?
C55 C56 . 1.386(3) ?
C55 C54 . 1.388(3) ?
C55 H55 . 0.93 ?
C52 H52 . 0.93 ?
C54 C541 . 1.505(3) ?
C36 C35 . 1.381(3) ?
C36 C31 . 1.387(3) ?
C36 H36 . 0.93 ?
C16 C15 . 1.382(3) ?
C16 H16 . 0.93 ?
C10 O2 2_667 1.261(2) ?
C31 C32 . 1.392(3) ?
C34 C33 . 1.394(3) ?
C34 C35 . 1.397(3) ?
C34 C641 . 1.509(3) ?
C32 C33 . 1.387(3) ?
C32 H32 . 0.93 ?
C56 H56 . 0.93 ?
C12 C13 . 1.380(3) ?
C12 H12 . 0.93 ?
C541 C542 . 1.517(4) ?
C541 H54A . 0.97 ?
C541 H54B . 0.97 ?
C141 C14 . 1.505(3) ?
C141 C142 . 1.532(3) ?
C141 H14A . 0.97 ?
C141 H14B . 0.97 ?
C13 C14 . 1.400(3) ?
C13 H13 . 0.93 ?
C15 C14 . 1.396(3) ?
C15 H15 . 0.93 ?
C642 C641 . 1.523(4) ?
C642 H64A . 0.96 ?
C642 H64B . 0.96 ?
C642 H64C . 0.96 ?
C641 H64D . 0.97 ?
C641 H64E . 0.97 ?
C33 H33 . 0.93 ?
C35 H35 . 0.93 ?
C142 H14C . 0.96 ?
C142 H14D . 0.96 ?
C142 H14E . 0.96 ?
C542 H54C . 0.96 ?
C542 H54D . 0.96 ?
C542 H54E . 0.96 ?
